data_4124932
loop_
_publ_author_name
'Troadec, Thibault'
'Lopez Reyes, Morelia'
'Rodriguez, Ricardo'
'Baceiredo, Antoine'
'Saffon-Merceron, Nathalie'
'Branchadell, Vicen\,c'
'Kato, Tsuyoshi'

_publ_section_title
;
 Donor-Stabilized Silacyclobutanone: A Precursor of 1-Silaketene via
 Retro-[2 + 2]-Cycloaddition Reaction at Room Temperature.
;
_journal_issue 9
_journal_name_full 'Journal of the American Chemical Society'
_journal_page_first 2965
_journal_page_last 2968
_journal_paper_doi 10.1021/jacs.6b00631
_journal_volume 138
_journal_year 2016
_chemical_absolute_configuration ad
_chemical_formula_sum 'C84 H132 N6 O5 P2 Si4'
_chemical_formula_weight 1480.26
_chemical_name_systematic
; 
 ? 
;
_space_group_IT_number 152
_symmetry_cell_setting trigonal
_symmetry_space_group_name_Hall 'P 31 2"'
_symmetry_space_group_name_H-M 'P 31 2 1'
_atom_sites_solution_hydrogens geom
_atom_sites_solution_primary direct
_atom_sites_solution_secondary difmap
_audit_creation_method SHELXL-97
_cell_angle_alpha 90.00
_cell_angle_beta 90.00
_cell_angle_gamma 120.00
_cell_formula_units_Z 3
_cell_length_a 15.3555(15)
_cell_length_b 15.3555(15)
_cell_length_c 30.769(3)
_cell_measurement_reflns_used 9304
_cell_measurement_temperature 193(2)
_cell_measurement_theta_max 25.71
_cell_measurement_theta_min 2.51
_cell_volume 6283.1(11)
_computing_cell_refinement 'Bruker SAINT'
_computing_data_collection 'Bruker APEX2'
_computing_data_reduction 'Bruker SAINT'
_computing_molecular_graphics 'Bruker SHELXTL'
_computing_publication_material 'Bruker SHELXTL'
_computing_structure_refinement 'SHELXL-97 (Sheldrick, 2008)'
_computing_structure_solution 'SHELXS-97 (Sheldrick, 2008)'
_diffrn_ambient_temperature 193(2)
_diffrn_measured_fraction_theta_full 0.991
_diffrn_measured_fraction_theta_max 0.991
_diffrn_measurement_device_type 'Bruker kappa APEX-II CCD Quazar'
_diffrn_measurement_method 'phi and omega scans'
_diffrn_radiation_monochromator graphite
_diffrn_radiation_source 'fine-focus sealed tube'
_diffrn_radiation_type MoK\a
_diffrn_radiation_wavelength 0.71073
_diffrn_reflns_av_R_equivalents 0.1285
_diffrn_reflns_av_sigmaI/netI 0.0504
_diffrn_reflns_limit_h_max 20
_diffrn_reflns_limit_h_min -17
_diffrn_reflns_limit_k_max 20
_diffrn_reflns_limit_k_min -20
_diffrn_reflns_limit_l_max 41
_diffrn_reflns_limit_l_min -39
_diffrn_reflns_number 198846
_diffrn_reflns_theta_full 28.27
_diffrn_reflns_theta_max 28.27
_diffrn_reflns_theta_min 5.24
_exptl_absorpt_coefficient_mu 0.162
_exptl_absorpt_correction_T_max 0.9531
_exptl_absorpt_correction_T_min 0.9235
_exptl_absorpt_correction_type multi-scan
_exptl_absorpt_process_details 'SADABS (Bruker-AXS)'
_exptl_crystal_colour colourless
_exptl_crystal_density_diffrn 1.174
_exptl_crystal_density_method 'not measured'
_exptl_crystal_description block
_exptl_crystal_F_000 2412
_exptl_crystal_size_max 0.50
_exptl_crystal_size_mid 0.40
_exptl_crystal_size_min 0.30
_refine_diff_density_max 0.267
_refine_diff_density_min -0.381
_refine_diff_density_rms 0.058
_refine_ls_abs_structure_details 'Flack H D (1983), Acta Cryst. A39, 876-881'
_refine_ls_abs_structure_Flack 0.0(2)
_refine_ls_extinction_method none
_refine_ls_goodness_of_fit_ref 1.066
_refine_ls_hydrogen_treatment constr
_refine_ls_matrix_type full
_refine_ls_number_parameters 602
_refine_ls_number_reflns 10327
_refine_ls_number_restraints 415
_refine_ls_restrained_S_all 1.049
_refine_ls_R_factor_all 0.0809
_refine_ls_R_factor_gt 0.0660
_refine_ls_shift/su_max 0.011
_refine_ls_shift/su_mean 0.001
_refine_ls_structure_factor_coef Fsqd
_refine_ls_weighting_details 'calc w=1/[\s^2^(Fo^2^)+(0.0529P)^2^+8.1172P] where P=(Fo^2^+2Fc^2^)/3'
_refine_ls_weighting_scheme calc
_refine_ls_wR_factor_gt 0.1561
_refine_ls_wR_factor_ref 0.1649
_reflns_number_gt 8737
_reflns_number_total 10327
_reflns_threshold_expression >2sigma(I)
_cod_data_source_file ja6b00631_si_002.cif
_cod_data_source_block 3
_cod_depositor_comments
;
The following automatic conversions were performed:

'_symmetry_cell_setting' value 'Trigonal' changed to 'trigonal'
according to
/usr/data/users/saulius/crontab/automatic-downloads/rss-feeds/ACS/lib/dictionaries/cif_core.dic
dictionary named 'cif_core.dic' version 2.4.2 from 2011-04-26.

Automatic conversion script
Id: cif_fix_values 4268 2015-11-12 08:31:59Z antanas 

 Adding full bibliography for 4124930--4124933.cif.
;
_cod_original_cell_volume 6283.0(11)
_cod_original_sg_symbol_H-M P3(1)21
_cod_database_code 4124932

loop_
_symmetry_equiv_pos_as_xyz
'x, y, z'
'-y, x-y, z+1/3'
'-x+y, -x, z+2/3'
'y, x, -z'
'x-y, -y, -z+2/3'
'-x, -x+y, -z+1/3'

loop_
_atom_site_label
_atom_site_type_symbol
_atom_site_fract_x
_atom_site_fract_y
_atom_site_fract_z
_atom_site_U_iso_or_equiv
_atom_site_adp_type
_atom_site_occupancy
_atom_site_symmetry_multiplicity
_atom_site_calc_flag
_atom_site_refinement_flags
_atom_site_disorder_assembly
_atom_site_disorder_group
Si1 Si 0.90801(6) 0.33246(6) 0.16738(2) 0.02078(15) Uani 1 1 d . . .
O1 O 1.0000 0.30344(19) 0.1667 0.0250(6) Uani 1 2 d S . .
O2 O 1.0000 0.45335(19) 0.1667 0.0243(6) Uani 1 2 d S . .
P1 P 0.69445(6) 0.24580(7) 0.20384(2) 0.02922(18) Uani 1 1 d D . .
Si2 Si 0.54119(8) 0.17732(9) 0.25253(3) 0.0426(3) Uani 1 1 d . . .
N1 N 0.84087(18) 0.31183(19) 0.11851(7) 0.0252(5) Uani 1 1 d D . .
N2 N 0.6368(2) 0.2917(2) 0.23503(8) 0.0345(6) Uani 1 1 d . A .
N3 N 0.6053(2) 0.1333(2) 0.22193(9) 0.0394(7) Uani 1 1 d . A .
C1 C 0.8160(2) 0.2747(2) 0.21017(9) 0.0263(6) Uani 1 1 d . A .
C2 C 0.6788(4) 0.2736(4) 0.14989(13) 0.0262(10) Uani 0.743(6) 1 d PDU A 1
C3 C 0.7432(4) 0.2914(4) 0.1170(2) 0.0231(12) Uani 0.743(6) 1 d PDU A 1
C4 C 0.6886(4) 0.2894(4) 0.07574(17) 0.0291(11) Uani 0.743(6) 1 d PDU A 1
H4 H 0.7324 0.3228 0.0500 0.035 Uiso 0.743(6) 1 calc PR A 1
C5 C 0.6031(4) 0.1808(4) 0.06844(16) 0.0340(10) Uani 0.743(6) 1 d PDU A 1
H5A H 0.6283 0.1329 0.0704 0.041 Uiso 0.743(6) 1 calc PR A 1
H5B H 0.5713 0.1736 0.0397 0.041 Uiso 0.743(6) 1 calc PR A 1
C6 C 0.5278(3) 0.1629(4) 0.10553(14) 0.0350(10) Uani 0.743(6) 1 d PDU A 1
H6A H 0.5167 0.1056 0.1241 0.042 Uiso 0.743(6) 1 calc PR A 1
H6B H 0.4625 0.1508 0.0940 0.042 Uiso 0.743(6) 1 calc PR A 1
C7 C 0.5837(4) 0.2639(3) 0.13044(13) 0.0287(9) Uani 0.743(6) 1 d PDU A 1
H7 H 0.5413 0.2776 0.1508 0.034 Uiso 0.743(6) 1 calc PR A 1
C8 C 0.6296(5) 0.3377(4) 0.09258(16) 0.0293(11) Uani 0.743(6) 1 d PDU A 1
H8A H 0.5786 0.3335 0.0717 0.035 Uiso 0.743(6) 1 calc PR A 1
H8B H 0.6733 0.4080 0.1022 0.035 Uiso 0.743(6) 1 calc PR A 1
C2' C 0.7359(9) 0.2669(15) 0.1174(6) 0.026(3) Uani 0.257(6) 1 d PDU A 2
C3' C 0.6665(10) 0.2302(11) 0.1496(3) 0.025(2) Uani 0.257(6) 1 d PDU A 2
C4' C 0.5624(8) 0.1820(9) 0.1300(3) 0.031(2) Uani 0.257(6) 1 d PDU A 2
H4' H 0.5074 0.1273 0.1476 0.037 Uiso 0.257(6) 1 calc PR A 2
C5' C 0.5459(10) 0.2691(10) 0.1167(4) 0.034(2) Uani 0.257(6) 1 d PDU A 2
H5C H 0.5566 0.3144 0.1415 0.041 Uiso 0.257(6) 1 calc PR A 2
H5D H 0.4775 0.2440 0.1048 0.041 Uiso 0.257(6) 1 calc PR A 2
C6' C 0.6279(14) 0.3231(13) 0.0810(5) 0.032(3) Uani 0.257(6) 1 d PDU A 2
H6C H 0.5978 0.3282 0.0534 0.038 Uiso 0.257(6) 1 calc PR A 2
H6D H 0.6796 0.3912 0.0905 0.038 Uiso 0.257(6) 1 calc PR A 2
C7' C 0.6729(11) 0.2528(11) 0.0762(5) 0.029(2) Uani 0.257(6) 1 d PDU A 2
H7' H 0.7074 0.2578 0.0480 0.035 Uiso 0.257(6) 1 calc PR A 2
C8' C 0.5811(10) 0.1519(10) 0.0857(4) 0.032(2) Uani 0.257(6) 1 d PDU A 2
H8C H 0.5253 0.1348 0.0651 0.039 Uiso 0.257(6) 1 calc PR A 2
H8D H 0.5964 0.0965 0.0871 0.039 Uiso 0.257(6) 1 calc PR A 2
C9 C 0.4139(3) 0.1428(4) 0.23282(17) 0.0660(14) Uani 1 1 d . A .
H9A H 0.3933 0.1881 0.2457 0.099 Uiso 1 1 calc R . .
H9B H 0.3662 0.0733 0.2413 0.099 Uiso 1 1 calc R . .
H9C H 0.4150 0.1487 0.2011 0.099 Uiso 1 1 calc R . .
C10 C 0.5320(4) 0.1511(4) 0.31181(12) 0.0610(12) Uani 1 1 d . A .
H10A H 0.5982 0.1677 0.3230 0.091 Uiso 1 1 calc R . .
H10B H 0.4842 0.0797 0.3169 0.091 Uiso 1 1 calc R . .
H10C H 0.5086 0.1920 0.3267 0.091 Uiso 1 1 calc R . .
C11 C 0.6615(3) 0.3973(3) 0.24284(11) 0.0406(8) Uani 1 1 d . . .
C12 C 0.7176(4) 0.4337(4) 0.28524(13) 0.0573(12) Uani 1 1 d . A .
H12A H 0.6800 0.3852 0.3083 0.086 Uiso 1 1 calc R . .
H12B H 0.7250 0.4991 0.2927 0.086 Uiso 1 1 calc R . .
H12C H 0.7842 0.4405 0.2823 0.086 Uiso 1 1 calc R . .
C13 C 0.5630(4) 0.3986(4) 0.24709(16) 0.0643(13) Uani 1 1 d . A .
H13A H 0.5253 0.3759 0.2198 0.097 Uiso 1 1 calc R . .
H13B H 0.5777 0.4672 0.2535 0.097 Uiso 1 1 calc R . .
H13C H 0.5228 0.3537 0.2707 0.097 Uiso 1 1 calc R . .
C14 C 0.7213(3) 0.4653(3) 0.20581(12) 0.0492(10) Uani 1 1 d . A .
H14A H 0.7809 0.4591 0.2005 0.074 Uiso 1 1 calc R . .
H14B H 0.7422 0.5351 0.2133 0.074 Uiso 1 1 calc R . .
H14C H 0.6796 0.4459 0.1795 0.074 Uiso 1 1 calc R . .
C15 C 0.5862(3) 0.0294(3) 0.21390(12) 0.0458(9) Uani 1 1 d . . .
C16 C 0.6495(4) 0.0293(3) 0.17613(14) 0.0569(11) Uani 1 1 d . A .
H16A H 0.6314 0.0527 0.1498 0.085 Uiso 1 1 calc R . .
H16B H 0.6372 -0.0391 0.1715 0.085 Uiso 1 1 calc R . .
H16C H 0.7208 0.0743 0.1827 0.085 Uiso 1 1 calc R . .
C17 C 0.6111(4) -0.0111(3) 0.25435(14) 0.0582(12) Uani 1 1 d . A .
H17A H 0.6818 0.0332 0.2621 0.087 Uiso 1 1 calc R . .
H17B H 0.5994 -0.0789 0.2485 0.087 Uiso 1 1 calc R . .
H17C H 0.5681 -0.0138 0.2784 0.087 Uiso 1 1 calc R . .
C18 C 0.4744(3) -0.0377(3) 0.20306(15) 0.0593(13) Uani 1 1 d . A .
H18A H 0.4337 -0.0415 0.2283 0.089 Uiso 1 1 calc R . .
H18B H 0.4610 -0.1053 0.1956 0.089 Uiso 1 1 calc R . .
H18C H 0.4569 -0.0091 0.1784 0.089 Uiso 1 1 calc R . .
C19 C 0.8887(2) 0.3299(3) 0.07680(9) 0.0312(7) Uani 1 1 d . A .
C20 C 0.9318(3) 0.4258(3) 0.05841(11) 0.0400(9) Uani 1 1 d . . .
C21 C 0.9769(3) 0.4409(4) 0.01824(13) 0.0552(12) Uani 1 1 d . A .
H21 H 1.0081 0.5058 0.0054 0.066 Uiso 1 1 calc R . .
C22 C 0.9768(3) 0.3630(5) -0.00304(12) 0.0598(14) Uani 1 1 d . . .
H22 H 1.0100 0.3748 -0.0303 0.072 Uiso 1 1 calc R A .
C23 C 0.9291(3) 0.2667(4) 0.01429(12) 0.0542(12) Uani 1 1 d . A .
H23 H 0.9279 0.2131 -0.0016 0.065 Uiso 1 1 calc R . .
C24 C 0.8828(3) 0.2481(3) 0.05478(10) 0.0371(8) Uani 1 1 d . . .
C25 C 0.9229(3) 0.5104(3) 0.07879(13) 0.0465(10) Uani 1 1 d . A .
H25 H 0.8854 0.4851 0.1068 0.056 Uiso 1 1 calc R . .
C26 C 0.8626(4) 0.5428(3) 0.04951(15) 0.0576(12) Uani 1 1 d . . .
H26A H 0.8597 0.5991 0.0631 0.086 Uiso 1 1 calc R A .
H26B H 0.7942 0.4862 0.0457 0.086 Uiso 1 1 calc R . .
H26C H 0.8955 0.5639 0.0211 0.086 Uiso 1 1 calc R . .
C27 C 1.0244(4) 0.6028(4) 0.08901(19) 0.0786(18) Uani 1 1 d . . .
H27A H 1.0655 0.5824 0.1058 0.118 Uiso 1 1 calc R A .
H27B H 1.0139 0.6507 0.1060 0.118 Uiso 1 1 calc R . .
H27C H 1.0589 0.6345 0.0618 0.118 Uiso 1 1 calc R . .
C28 C 0.8195(3) 0.1412(3) 0.07136(12) 0.0455(9) Uani 1 1 d . A .
H28 H 0.7709 0.1421 0.0927 0.055 Uiso 1 1 calc R . .
C29 C 0.7571(4) 0.0677(4) 0.03606(18) 0.0755(16) Uani 1 1 d . . .
H29A H 0.7228 0.0957 0.0191 0.113 Uiso 1 1 calc R A .
H29B H 0.7071 0.0040 0.0493 0.113 Uiso 1 1 calc R . .
H29C H 0.8011 0.0557 0.0169 0.113 Uiso 1 1 calc R . .
C30 C 0.8784(4) 0.1021(3) 0.09550(15) 0.0539(11) Uani 1 1 d . . .
H30A H 0.9225 0.0934 0.0751 0.081 Uiso 1 1 calc R A .
H30B H 0.8318 0.0373 0.1089 0.081 Uiso 1 1 calc R . .
H30C H 0.9191 0.1502 0.1181 0.081 Uiso 1 1 calc R . .
C31 C 0.8348(2) 0.2328(2) 0.25063(9) 0.0291(7) Uani 1 1 d . . .
C32 C 0.8765(3) 0.1713(3) 0.24874(10) 0.0339(7) Uani 1 1 d . A .
H32 H 0.9029 0.1639 0.2220 0.041 Uiso 1 1 calc R . .
C33 C 0.8804(3) 0.1203(3) 0.28525(12) 0.0443(9) Uani 1 1 d . . .
H33 H 0.9105 0.0794 0.2835 0.053 Uiso 1 1 calc R A .
C34 C 0.8400(3) 0.1291(3) 0.32446(12) 0.0483(10) Uani 1 1 d . A .
H34 H 0.8393 0.0918 0.3492 0.058 Uiso 1 1 calc R . .
C35 C 0.8020(3) 0.1911(3) 0.32674(10) 0.0421(9) Uani 1 1 d . . .
H35 H 0.7763 0.1991 0.3536 0.050 Uiso 1 1 calc R A .
C36 C 0.7997(3) 0.2433(3) 0.29061(10) 0.0357(8) Uani 1 1 d . A .
H36 H 0.7735 0.2875 0.2933 0.043 Uiso 1 1 calc R . .
C40 C 0.867(3) -0.083(2) 0.1952(11) 0.243(8) Uani 0.531(9) 1 d PDU . 1
H40A H 0.8353 -0.0406 0.1949 0.292 Uiso 0.531(9) 1 calc PR . 1
H40B H 0.9403 -0.0390 0.1910 0.292 Uiso 0.531(9) 1 calc PR . 1
C41 C 0.845(4) -0.141(3) 0.2414(8) 0.240(8) Uani 0.531(9) 1 d PDU . 1
H41A H 0.9071 -0.1362 0.2541 0.288 Uiso 0.531(9) 1 calc PR . 1
H41B H 0.8132 -0.1180 0.2627 0.288 Uiso 0.531(9) 1 calc PR . 1
C42 C 0.776(3) 0.757(2) 0.2252(9) 0.199(8) Uani 0.531(9) 1 d PDU . 1
H42A H 0.7090 0.7471 0.2175 0.239 Uiso 0.531(9) 1 calc PR . 1
H42B H 0.7697 0.7033 0.2448 0.239 Uiso 0.531(9) 1 calc PR . 1
C43 C 0.852(2) 0.7758(19) 0.1807(8) 0.192(8) Uani 0.531(9) 1 d PDU . 1
H43A H 0.9231 0.8010 0.1882 0.230 Uiso 0.531(9) 1 calc PR . 1
H43B H 0.8258 0.7170 0.1611 0.230 Uiso 0.531(9) 1 calc PR . 1
O3 O 0.832(2) -0.146(2) 0.1658(7) 0.255(8) Uani 0.531(9) 1 d PDU . 1
C40' C 0.839(3) -0.086(3) 0.2131(14) 0.245(8) Uani 0.469(9) 1 d PDU . 2
H40C H 0.8316 -0.0492 0.2378 0.294 Uiso 0.469(9) 1 calc PR . 2
H40D H 0.8607 -0.0417 0.1874 0.294 Uiso 0.469(9) 1 calc PR . 2
C41' C 0.922(3) -0.117(3) 0.2247(15) 0.246(8) Uani 0.469(9) 1 d PDU . 2
H41C H 0.9738 -0.0941 0.2016 0.295 Uiso 0.469(9) 1 calc PR . 2
H41D H 0.9553 -0.0867 0.2526 0.295 Uiso 0.469(9) 1 calc PR . 2
C42' C 0.872(2) 0.781(2) 0.2275(9) 0.184(8) Uani 0.469(9) 1 d PDU . 2
H42C H 0.8555 0.7590 0.2581 0.221 Uiso 0.469(9) 1 calc PR . 2
H42D H 0.9127 0.7533 0.2153 0.221 Uiso 0.469(9) 1 calc PR . 2
C43' C 0.764(2) 0.742(3) 0.1975(10) 0.196(8) Uani 0.469(9) 1 d PDU . 2
H43C H 0.7731 0.7322 0.1664 0.236 Uiso 0.469(9) 1 calc PR . 2
H43D H 0.7057 0.6808 0.2094 0.236 Uiso 0.469(9) 1 calc PR . 2
O3' O 0.756(3) -0.162(3) 0.2055(8) 0.246(8) Uani 0.469(9) 1 d PDU . 2
C39 C 0.794(3) -0.183(3) -0.0265(12) 0.236(8) Uani 0.50 1 d PDU B -1
H39A H 0.7727 -0.2215 -0.0539 0.283 Uiso 0.50 1 calc PR B -1
H39B H 0.7444 -0.1612 -0.0193 0.283 Uiso 0.50 1 calc PR B -1
C38 C 0.888(4) -0.100(3) -0.0307(11) 0.235(8) Uani 0.50 1 d PDU B -1
H38A H 0.8816 -0.0421 -0.0396 0.282 Uiso 0.50 1 calc PR B -1
H38B H 0.9237 -0.1138 -0.0544 0.282 Uiso 0.50 1 calc PR B -1
O4 O 0.957(2) -0.0707(14) 0.0128(8) 0.232(8) Uani 0.50 1 d PDU B -1
C38' C 0.866(4) -0.168(3) 0.0358(12) 0.234(8) Uani 0.50 1 d PDU B -1
H38C H 0.8947 -0.1988 0.0551 0.280 Uiso 0.50 1 calc PR B -1
H38D H 0.8279 -0.1457 0.0543 0.280 Uiso 0.50 1 calc PR B -1
C39' C 0.800(3) -0.2400(18) 0.0069(14) 0.225(9) Uani 0.50 1 d PDU B -1
H39C H 0.7337 -0.2833 0.0205 0.270 Uiso 0.50 1 calc PR B -1
H39D H 0.8272 -0.2827 -0.0037 0.270 Uiso 0.50 1 calc PR B -1

loop_
_atom_site_aniso_label
_atom_site_aniso_U_11
_atom_site_aniso_U_22
_atom_site_aniso_U_33
_atom_site_aniso_U_23
_atom_site_aniso_U_13
_atom_site_aniso_U_12
Si1 0.0236(4) 0.0216(4) 0.0160(3) -0.0007(3) -0.0025(3) 0.0105(3)
O1 0.0273(15) 0.0254(11) 0.0229(14) -0.0022(6) -0.0044(11) 0.0136(8)
O2 0.0239(15) 0.0243(11) 0.0245(14) -0.0007(6) -0.0015(11) 0.0119(7)
P1 0.0255(4) 0.0389(5) 0.0160(3) -0.0035(3) -0.0016(3) 0.0107(4)
Si2 0.0298(5) 0.0557(7) 0.0284(4) -0.0021(4) 0.0067(4) 0.0110(5)
N1 0.0257(12) 0.0274(13) 0.0171(10) -0.0005(9) -0.0018(9) 0.0092(11)
N2 0.0329(15) 0.0495(18) 0.0223(12) -0.0031(12) -0.0009(11) 0.0216(14)
N3 0.0325(16) 0.0388(16) 0.0302(13) -0.0056(12) 0.0033(12) 0.0052(13)
C1 0.0335(16) 0.0242(15) 0.0161(11) 0.0007(10) -0.0034(11) 0.0105(13)
C2 0.028(2) 0.030(2) 0.0192(16) -0.0035(18) -0.0024(14) 0.013(2)
C3 0.0255(19) 0.025(3) 0.0184(17) -0.0023(18) -0.0045(15) 0.0129(17)
C4 0.029(2) 0.037(3) 0.0183(16) -0.001(2) -0.0032(15) 0.014(2)
C5 0.033(2) 0.039(2) 0.026(2) -0.0066(19) -0.0086(17) 0.015(2)
C6 0.0272(19) 0.039(2) 0.0273(19) -0.0051(17) -0.0047(16) 0.0079(17)
C7 0.029(2) 0.037(2) 0.0195(17) -0.0017(15) -0.0033(15) 0.0155(17)
C8 0.030(2) 0.038(2) 0.020(2) 0.0013(18) -0.0039(19) 0.0172(19)
C2' 0.027(3) 0.032(5) 0.018(4) -0.002(4) -0.008(3) 0.014(3)
C3' 0.027(3) 0.029(4) 0.020(3) -0.006(4) -0.002(3) 0.016(3)
C4' 0.030(3) 0.037(4) 0.019(3) -0.004(3) -0.005(3) 0.012(3)
C5' 0.033(4) 0.040(4) 0.024(4) -0.002(3) -0.004(3) 0.015(3)
C6' 0.030(4) 0.037(4) 0.024(5) 0.002(4) -0.005(4) 0.014(4)
C7' 0.029(4) 0.035(4) 0.020(3) 0.000(4) -0.007(3) 0.014(3)
C8' 0.027(4) 0.036(4) 0.024(4) -0.004(4) -0.005(4) 0.009(3)
C9 0.034(2) 0.081(4) 0.070(3) 0.002(3) 0.006(2) 0.019(2)
C10 0.060(3) 0.076(3) 0.0363(19) 0.009(2) 0.0152(18) 0.026(3)
C11 0.051(2) 0.053(2) 0.0278(15) -0.0050(15) -0.0034(15) 0.033(2)
C12 0.087(3) 0.058(3) 0.0375(19) -0.0180(19) -0.019(2) 0.044(3)
C13 0.068(3) 0.087(4) 0.062(3) -0.004(3) -0.001(2) 0.057(3)
C14 0.056(2) 0.054(2) 0.0407(19) -0.0005(17) -0.0098(18) 0.030(2)
C15 0.0371(19) 0.039(2) 0.0398(18) -0.0050(16) -0.0053(16) 0.0026(17)
C16 0.065(3) 0.042(2) 0.051(2) -0.0118(19) 0.000(2) 0.017(2)
C17 0.057(3) 0.041(2) 0.053(2) 0.0003(19) -0.012(2) 0.007(2)
C18 0.048(2) 0.039(2) 0.058(2) -0.0014(19) -0.011(2) -0.003(2)
C19 0.0288(15) 0.046(2) 0.0169(11) 0.0029(13) -0.0017(11) 0.0175(15)
C20 0.0243(16) 0.052(2) 0.0317(16) 0.0214(16) -0.0006(13) 0.0107(16)
C21 0.040(2) 0.084(3) 0.038(2) 0.028(2) 0.0078(17) 0.028(2)
C22 0.042(2) 0.113(4) 0.0261(17) 0.023(2) 0.0068(15) 0.040(3)
C23 0.051(2) 0.098(4) 0.0287(17) -0.008(2) -0.0046(17) 0.049(3)
C24 0.0320(18) 0.061(2) 0.0226(14) -0.0035(15) -0.0050(13) 0.0261(18)
C25 0.047(2) 0.0337(19) 0.046(2) 0.0127(16) -0.0092(17) 0.0102(17)
C26 0.056(3) 0.047(2) 0.061(3) 0.018(2) -0.008(2) 0.019(2)
C27 0.064(3) 0.045(3) 0.092(4) 0.025(3) -0.036(3) 0.001(2)
C28 0.050(2) 0.053(2) 0.0409(19) -0.0223(17) -0.0093(17) 0.031(2)
C29 0.065(3) 0.081(4) 0.075(3) -0.045(3) -0.027(3) 0.033(3)
C30 0.062(3) 0.044(2) 0.057(2) -0.0031(19) -0.007(2) 0.027(2)
C31 0.0276(16) 0.0260(15) 0.0220(13) 0.0039(11) -0.0037(12) 0.0046(13)
C32 0.0353(18) 0.0321(17) 0.0288(15) 0.0053(13) -0.0029(13) 0.0127(15)
C33 0.053(2) 0.0320(19) 0.0418(19) 0.0129(15) -0.0069(17) 0.0166(18)
C34 0.056(2) 0.039(2) 0.0325(17) 0.0112(15) -0.0114(16) 0.0103(19)
C35 0.053(2) 0.0364(19) 0.0210(14) 0.0032(13) -0.0013(14) 0.0103(18)
C36 0.043(2) 0.0350(18) 0.0218(14) -0.0011(13) -0.0038(13) 0.0139(16)
C40 0.34(2) 0.262(17) 0.187(13) -0.046(11) -0.054(13) 0.199(17)
C41 0.34(2) 0.262(17) 0.180(13) -0.055(12) -0.051(13) 0.201(17)
C42 0.245(17) 0.169(12) 0.165(14) 0.052(13) 0.105(15) 0.090(15)
C43 0.244(17) 0.160(12) 0.180(14) 0.029(13) 0.106(14) 0.107(14)
O3 0.35(2) 0.270(17) 0.186(13) -0.041(12) -0.059(13) 0.186(17)
C40' 0.34(2) 0.264(17) 0.187(13) -0.049(12) -0.055(13) 0.197(17)
C41' 0.34(2) 0.268(17) 0.183(14) -0.046(12) -0.064(13) 0.193(17)
C42' 0.242(17) 0.157(12) 0.172(13) 0.047(13) 0.102(15) 0.113(15)
C43' 0.241(17) 0.165(12) 0.175(15) 0.039(14) 0.102(15) 0.095(15)
O3' 0.34(2) 0.267(17) 0.192(13) -0.050(12) -0.051(13) 0.199(17)
C39 0.26(2) 0.144(13) 0.273(17) -0.030(12) 0.012(14) 0.078(13)
C38 0.26(2) 0.146(12) 0.274(17) -0.028(11) 0.014(14) 0.078(13)
O4 0.25(2) 0.140(11) 0.270(17) -0.036(11) 0.021(13) 0.070(12)
C38' 0.25(2) 0.137(12) 0.268(17) -0.036(11) 0.015(13) 0.065(13)
C39' 0.26(2) 0.129(12) 0.269(17) -0.041(11) 0.013(14) 0.082(12)

loop_
_atom_type_symbol
_atom_type_description
_atom_type_scat_dispersion_real
_atom_type_scat_dispersion_imag
_atom_type_scat_source
C C 0.0033 0.0016 'International Tables Vol C Tables 4.2.6.8 and 6.1.1.4'
H H 0.0000 0.0000 'International Tables Vol C Tables 4.2.6.8 and 6.1.1.4'
N N 0.0061 0.0033 'International Tables Vol C Tables 4.2.6.8 and 6.1.1.4'
O O 0.0106 0.0060 'International Tables Vol C Tables 4.2.6.8 and 6.1.1.4'
Si Si 0.0817 0.0704 'International Tables Vol C Tables 4.2.6.8 and 6.1.1.4'
P P 0.1023 0.0942 'International Tables Vol C Tables 4.2.6.8 and 6.1.1.4'

loop_
_geom_angle_atom_site_label_1
_geom_angle_atom_site_label_2
_geom_angle_atom_site_label_3
_geom_angle
_geom_angle_site_symmetry_1
_geom_angle_site_symmetry_3
O2 Si1 O1 86.50(11) . .
O2 Si1 N1 106.33(10) . .
O1 Si1 N1 115.82(10) . .
O2 Si1 C1 124.84(11) . .
O1 Si1 C1 115.73(12) . .
N1 Si1 C1 106.89(13) . .
O2 Si1 Si1 43.22(8) . 6_765
O1 Si1 Si1 43.28(8) . 6_765
N1 Si1 Si1 119.46(9) . 6_765
C1 Si1 Si1 133.65(11) . 6_765
Si1 O1 Si1 93.45(16) . 6_765
Si1 O2 Si1 93.55(16) 6_765 .
N3 P1 N2 85.01(16) . .
N3 P1 C1 117.09(16) . .
N2 P1 C1 124.36(14) . .
N3 P1 C3' 99.3(5) . .
N2 P1 C3' 117.9(5) . .
C1 P1 C3' 108.4(4) . .
N3 P1 C2 115.0(2) . .
N2 P1 C2 105.8(2) . .
C1 P1 C2 108.07(19) . .
C3' P1 C2 19.7(4) . .
N2 Si2 N3 82.31(14) . .
N2 Si2 C9 115.5(2) . .
N3 Si2 C9 115.9(2) . .
N2 Si2 C10 117.57(19) . .
N3 Si2 C10 116.5(2) . .
C9 Si2 C10 107.7(2) . .
C3 N1 C2' 13.8(10) . .
C3 N1 C19 114.2(3) . .
C2' N1 C19 115.1(8) . .
C3 N1 Si1 123.1(3) . .
C2' N1 Si1 122.4(8) . .
C19 N1 Si1 122.1(2) . .
C11 N2 P1 130.4(2) . .
C11 N2 Si2 133.2(2) . .
P1 N2 Si2 96.32(16) . .
C15 N3 P1 132.2(3) . .
C15 N3 Si2 131.6(3) . .
P1 N3 Si2 96.26(17) . .
C31 C1 P1 113.9(2) . .
C31 C1 Si1 123.2(2) . .
P1 C1 Si1 122.12(16) . .
C3 C2 C7 107.3(4) . .
C3 C2 P1 125.7(4) . .
C7 C2 P1 126.2(3) . .
C2 C3 N1 129.0(5) . .
C2 C3 C4 106.5(4) . .
N1 C3 C4 124.4(5) . .
C3 C4 C8 99.4(4) . .
C3 C4 C5 108.0(4) . .
C8 C4 C5 100.6(4) . .
C4 C5 C6 104.0(4) . .
C5 C6 C7 101.3(3) . .
C2 C7 C8 99.4(4) . .
C2 C7 C6 108.6(4) . .
C8 C7 C6 100.6(3) . .
C4 C8 C7 93.7(4) . .
C3' C2' N1 131.2(14) . .
C3' C2' C7' 103.7(10) . .
N1 C2' C7' 125.1(13) . .
C2' C3' C4' 109.3(10) . .
C2' C3' P1 124.5(11) . .
C4' C3' P1 126.1(9) . .
C3' C4' C8' 101.1(9) . .
C3' C4' C5' 105.9(11) . .
C8' C4' C5' 99.5(9) . .
C4' C5' C6' 102.1(10) . .
C7' C6' C5' 102.7(11) . .
C8' C7' C2' 100.5(11) . .
C8' C7' C6' 100.5(11) . .
C2' C7' C6' 106.8(13) . .
C4' C8' C7' 94.8(9) . .
N2 C11 C14 111.5(3) . .
N2 C11 C12 109.3(3) . .
C14 C11 C12 111.1(4) . .
N2 C11 C13 108.3(4) . .
C14 C11 C13 108.7(4) . .
C12 C11 C13 107.9(3) . .
N3 C15 C16 110.1(3) . .
N3 C15 C17 110.2(3) . .
C16 C15 C17 109.5(4) . .
N3 C15 C18 108.0(4) . .
C16 C15 C18 109.6(3) . .
C17 C15 C18 109.2(3) . .
C24 C19 C20 122.5(3) . .
C24 C19 N1 117.7(3) . .
C20 C19 N1 119.5(3) . .
C21 C20 C19 118.3(4) . .
C21 C20 C25 118.7(4) . .
C19 C20 C25 122.7(3) . .
C22 C21 C20 120.1(4) . .
C21 C22 C23 121.3(4) . .
C22 C23 C24 120.4(4) . .
C19 C24 C23 117.1(4) . .
C19 C24 C28 122.1(3) . .
C23 C24 C28 120.5(4) . .
C20 C25 C27 113.3(4) . .
C20 C25 C26 111.3(3) . .
C27 C25 C26 108.6(3) . .
C30 C28 C29 109.8(4) . .
C30 C28 C24 114.1(3) . .
C29 C28 C24 112.9(4) . .
C32 C31 C36 117.2(3) . .
C32 C31 C1 120.9(3) . .
C36 C31 C1 121.4(3) . .
C31 C32 C33 121.2(3) . .
C32 C33 C34 119.9(4) . .
C35 C34 C33 119.0(3) . .
C34 C35 C36 121.0(3) . .
C35 C36 C31 121.5(4) . .
O3 C40 C41 109(2) . .
C42 C41 C40 97(2) 1_545 .
C41 C42 C43 91(2) 1_565 .
O3 C43 C42 89(2) 1_565 .
C40 O3 C43 103(3) . 1_545
O3' C40' C41' 111(3) . .
C42' C41' C40' 106(3) 1_545 .
C41' C42' C43' 105(3) 1_565 .
O3' C43' C42' 96(2) 1_565 .
C40' O3' C43' 113(3) . 1_545
C38 C39 C39' 106(2) . .
C39 C38 O4 115(3) . .
C38' O4 C38 88(2) . .
C39' C38' O4 114(3) . .
C38' C39' C39 103(2) . .

loop_
_geom_bond_atom_site_label_1
_geom_bond_atom_site_label_2
_geom_bond_distance
_geom_bond_site_symmetry_2
Si1 O2 1.679(2) .
Si1 O1 1.680(2) .
Si1 N1 1.760(2) .
Si1 C1 1.806(3) .
Si1 Si1 2.4470(16) 6_765
O1 Si1 1.680(2) 6_765
O2 Si1 1.679(2) 6_765
P1 N3 1.674(3) .
P1 N2 1.681(3) .
P1 C1 1.700(3) .
P1 C3' 1.708(10) .
P1 C2 1.760(4) .
Si2 N2 1.718(3) .
Si2 N3 1.726(3) .
Si2 C9 1.852(5) .
Si2 C10 1.858(4) .
N1 C3 1.371(6) .
N1 C2' 1.402(12) .
N1 C19 1.435(3) .
N2 C11 1.489(5) .
N3 C15 1.491(5) .
C1 C31 1.494(4) .
C2 C3 1.344(6) .
C2 C7 1.514(7) .
C3 C4 1.512(7) .
C4 C8 1.521(7) .
C4 C5 1.538(7) .
C5 C6 1.547(6) .
C6 C7 1.548(6) .
C7 C8 1.530(7) .
C2' C3' 1.356(14) .
C2' C7' 1.542(16) .
C3' C4' 1.511(14) .
C4' C8' 1.514(13) .
C4' C5' 1.535(14) .
C5' C6' 1.560(16) .
C6' C7' 1.553(16) .
C7' C8' 1.514(15) .
C11 C14 1.507(5) .
C11 C12 1.508(5) .
C11 C13 1.528(6) .
C15 C16 1.516(6) .
C15 C17 1.523(6) .
C15 C18 1.533(5) .
C19 C24 1.389(5) .
C19 C20 1.396(5) .
C20 C21 1.378(5) .
C20 C25 1.509(6) .
C21 C22 1.364(7) .
C22 C23 1.386(7) .
C23 C24 1.391(5) .
C24 C28 1.519(6) .
C25 C27 1.526(6) .
C25 C26 1.543(6) .
C28 C30 1.507(6) .
C28 C29 1.513(5) .
C31 C32 1.382(5) .
C31 C36 1.384(4) .
C32 C33 1.388(4) .
C33 C34 1.394(6) .
C34 C35 1.345(6) .
C35 C36 1.382(5) .
C40 O3 1.24(2) .
C40 C41 1.62(3) .
C41 C42 1.46(4) 1_545
C42 C41 1.46(4) 1_565
C42 C43 1.72(2) .
C43 O3 1.45(3) 1_565
O3 C43 1.45(3) 1_545
C40' O3' 1.24(3) .
C40' C41' 1.61(3) .
C41' C42' 1.36(4) 1_545
C42' C41' 1.36(4) 1_565
C42' C43' 1.72(2) .
C43' O3' 1.55(4) 1_565
O3' C43' 1.55(4) 1_545
C39 C38 1.37(3) .
C39 C39' 1.39(4) .
C38 O4 1.62(3) .
O4 C38' 1.61(3) .
C38' C39' 1.39(3) .
